data_1538363
loop_
_publ_author_name
'Nial, O.'

_publ_section_title
;
 X-ray studies on binary alloys of tin with transition metals
;
_journal_name_full 'Svensk Kemisk Tidskrift'
_journal_page_first 165
_journal_page_last 170
_journal_volume 59
_journal_year 1947
_chemical_formula_sum 'Fe3 Sn'
_space_group_IT_number 194
_symmetry_space_group_name_Hall '-P 6c 2c'
_symmetry_space_group_name_H-M 'P 63/m m c'
_cell_angle_alpha 90
_cell_angle_beta 90
_cell_angle_gamma 120
_cell_formula_units_Z 2
_cell_length_a 5.447
_cell_length_b 5.447
_cell_length_c 4.352
_cell_volume 111.824
_citation_journal_id_ASTM SKTIAF
_cod_data_source_file Nial_SKTIAF_1947_117.cif
_cod_data_source_block Fe3Sn1
_cod_original_cell_volume 111.8238
_cod_original_formula_sum 'Fe3 Sn1'
_cod_database_code 1538363

loop_
_symmetry_equiv_pos_as_xyz
x,y,z
x-y,x,z+1/2
-y,x-y,z
-x,-y,z+1/2
-x+y,-x,z
y,-x+y,z+1/2
-y,-x,-z+1/2
x-y,-y,-z
x,x-y,-z+1/2
y,x,-z
-x+y,y,-z+1/2
-x,-x+y,-z
-x,-y,-z
-x+y,-x,-z-1/2
y,-x+y,-z
x,y,-z-1/2
x-y,x,-z
-y,x-y,-z-1/2
y,x,z-1/2
-x+y,y,z
-x,-x+y,z-1/2
-y,-x,z
x-y,-y,z-1/2
x,x-y,z

loop_
_atom_site_label
_atom_site_type_symbol
_atom_site_fract_x
_atom_site_fract_y
_atom_site_fract_z
_atom_site_occupancy
_atom_site_U_iso_or_equiv
Fe1 Fe 0.849 0.698 0.25 1 0.0
Sn1 Sn 0.3333 0.6667 0.25 1 0.0
